data_4079532
loop_
_publ_author_name
'Kuo, Hsin-Ya'
'Liu, Yi-Hong'
'Peng, Shie-Ming'
'Liu, Shiuh-Tzung'

_publ_section_title
;
 N,N&#x2032;-Dialkylation Catalyzed by Bimetallic Iridium Complexes
 Containing a Saturated Bis-N-Heterocyclic Carbene (NHC) Ligand
;
_journal_issue 20
_journal_name_full Organometallics
_journal_page_first 7248
_journal_paper_doi 10.1021/om300800c
_journal_volume 31
_journal_year 2012
_chemical_formula_sum 'C108 H96 Cl18 F12 Ir2 N4 O2 P6'
_chemical_formula_weight 2918.21
_chemical_name_systematic
; 
 ? 
;
_space_group_IT_number 11
_symmetry_cell_setting monoclinic
_symmetry_space_group_name_Hall '-P 2yb'
_symmetry_space_group_name_H-M 'P 1 21/m 1'
_atom_sites_solution_hydrogens geom
_atom_sites_solution_primary direct
_atom_sites_solution_secondary difmap
_audit_creation_method SHELXL-97
_cell_angle_alpha 90.00
_cell_angle_beta 99.9070(10)
_cell_angle_gamma 90.00
_cell_formula_units_Z 2
_cell_length_a 13.6471(2)
_cell_length_b 25.3253(3)
_cell_length_c 17.3337(2)
_cell_measurement_reflns_used 11964
_cell_measurement_temperature 150(2)
_cell_measurement_theta_max 27.4891
_cell_measurement_theta_min 4.2507
_cell_volume 5901.49(13)
_computing_cell_refinement
; 
CrysAlisPro, Agilent Technologies, 
Version 1.171.35.21 (release 20-01-2012 CrysAlis171 .NET) 
(compiled Jan 23 2012,18:06:46) 
Empirical absorption correction using spherical harmonics, 
 implemented in SCALE3 ABSPACK scaling algorithm. 
;
_computing_data_collection
; 
CrysAlisPro, Agilent Technologies, 
Version 1.171.35.21 (release 20-01-2012 CrysAlis171 .NET) 
(compiled Jan 23 2012,18:06:46) 
Empirical absorption correction using spherical harmonics, 
 implemented in SCALE3 ABSPACK scaling algorithm. 
;
_computing_data_reduction
; 
CrysAlisPro, Agilent Technologies, 
Version 1.171.35.21 (release 20-01-2012 CrysAlis171 .NET) 
(compiled Jan 23 2012,18:06:46) 
Empirical absorption correction using spherical harmonics, 
 implemented in SCALE3 ABSPACK scaling algorithm. 
;
_computing_molecular_graphics SHELXTL
_computing_publication_material SHELXTL
_computing_structure_refinement 'SHELXL-97 (Sheldrick, 1997)'
_computing_structure_solution 'SHELXS-97 (Sheldrick, 1990)'
_diffrn_ambient_temperature 150(2)
_diffrn_measured_fraction_theta_full 0.958
_diffrn_measured_fraction_theta_max 0.958
_diffrn_measurement_device_type 'Oxford Diffraction Gemini A'
_diffrn_measurement_method CCD
_diffrn_radiation_monochromator graphite
_diffrn_radiation_source 'fine-focus sealed tube'
_diffrn_radiation_type MoK\a
_diffrn_radiation_wavelength 0.71073
_diffrn_reflns_av_R_equivalents 0.0000
_diffrn_reflns_av_sigmaI/netI 0.0799
_diffrn_reflns_limit_h_max 17
_diffrn_reflns_limit_h_min -17
_diffrn_reflns_limit_k_max 26
_diffrn_reflns_limit_k_min -32
_diffrn_reflns_limit_l_max 22
_diffrn_reflns_limit_l_min -22
_diffrn_reflns_number 36585
_diffrn_reflns_theta_full 27.49
_diffrn_reflns_theta_max 27.49
_diffrn_reflns_theta_min 4.28
_exptl_absorpt_coefficient_mu 2.810
_exptl_absorpt_correction_T_max 1.00000
_exptl_absorpt_correction_T_min 0.68916
_exptl_absorpt_correction_type multi-scan
_exptl_absorpt_process_details
; 
CrysAlisPro, Agilent Technologies, 
Version 1.171.35.21 (release 20-01-2012 CrysAlis171 .NET) 
(compiled Jan 23 2012,18:06:46) 
Empirical absorption correction using spherical harmonics, 
 implemented in SCALE3 ABSPACK scaling algorithm. 
;
_exptl_crystal_density_diffrn 1.642
_exptl_crystal_density_method 'not measured'
_exptl_crystal_F_000 2892
_exptl_crystal_size_max 0.20
_exptl_crystal_size_mid 0.15
_exptl_crystal_size_min 0.10
_refine_diff_density_max 2.374
_refine_diff_density_min -1.853
_refine_diff_density_rms 0.158
_refine_ls_extinction_method none
_refine_ls_goodness_of_fit_ref 0.963
_refine_ls_hydrogen_treatment mixed
_refine_ls_matrix_type full
_refine_ls_number_parameters 719
_refine_ls_number_reflns 36585
_refine_ls_number_restraints 0
_refine_ls_restrained_S_all 0.963
_refine_ls_R_factor_all 0.0995
_refine_ls_R_factor_gt 0.0573
_refine_ls_shift/su_max 0.004
_refine_ls_shift/su_mean 0.000
_refine_ls_structure_factor_coef Fsqd
_refine_ls_weighting_details 'calc w=1/[\s^2^(Fo^2^)+(0.0860P)^2^+0.0000P] where P=(Fo^2^+2Fc^2^)/3'
_refine_ls_weighting_scheme calc
_refine_ls_wR_factor_gt 0.1342
_refine_ls_wR_factor_ref 0.1501
_reflns_number_gt 23608
_reflns_number_total 36585
_reflns_threshold_expression >2sigma(I)
_cod_data_source_file om300800c_si_002.cif
_cod_data_source_block complex-5
_cod_depositor_comments
;
The following automatic conversions were performed:

'_symmetry_cell_setting' value 'Monoclinic' changed to 'monoclinic'
according to /home/saulius/struct/CIF-dictionaries/cif_core.dic
dictionary named 'cif_core.dic' version 2.4.2 from 2011-04-26.

Automatic conversion script
Id: cif_fix_values 1891 2012-01-12 08:04:46Z andrius 
;
_cod_original_sg_symbol_H-M P2(1)/m
_cod_database_code 4079532

loop_
_symmetry_equiv_pos_as_xyz
'x, y, z'
'-x, y+1/2, -z'
'-x, -y, -z'
'x, -y-1/2, z'

loop_
_atom_site_label
_atom_site_type_symbol
_atom_site_fract_x
_atom_site_fract_y
_atom_site_fract_z
_atom_site_U_iso_or_equiv
_atom_site_adp_type
_atom_site_occupancy
_atom_site_symmetry_multiplicity
_atom_site_calc_flag
_atom_site_refinement_flags
_atom_site_disorder_assembly
_atom_site_disorder_group
Ir1 Ir 0.807509(10) 0.480431(6) 0.817257(9) 0.01898(5) Uani 1 1 d . . .
P1 P 0.68322(7) 0.49212(4) 0.89214(6) 0.0193(2) Uani 1 1 d . . .
P2 P 0.93364(7) 0.47104(4) 0.74482(6) 0.0196(2) Uani 1 1 d . . .
O1 O 0.9363(2) 0.55575(14) 0.92391(18) 0.0386(8) Uani 1 1 d . . .
N1 N 0.6633(2) 0.42938(15) 0.6843(2) 0.0255(8) Uani 1 1 d . . .
N2 N 0.7205(2) 0.37183(13) 0.77345(19) 0.0228(7) Uani 1 1 d . . .
C1 C 0.8869(3) 0.52790(17) 0.8816(2) 0.0255(9) Uani 1 1 d . . .
C2 C 0.7242(3) 0.42246(17) 0.7533(2) 0.0220(8) Uani 1 1 d . . .
C3 C 0.6118(3) 0.38091(19) 0.6545(3) 0.0326(10) Uani 1 1 d . . .
H3A H 0.6276 0.3713 0.6027 0.039 Uiso 1 1 calc R . .
H3B H 0.5389 0.3847 0.6501 0.039 Uiso 1 1 calc R . .
C4 C 0.6526(3) 0.33982(19) 0.7165(3) 0.0356(11) Uani 1 1 d . . .
H4A H 0.5987 0.3241 0.7406 0.043 Uiso 1 1 calc R . .
H4B H 0.6887 0.3114 0.6940 0.043 Uiso 1 1 calc R . .
C5 C 0.7664(3) 0.34924(17) 0.8487(2) 0.0273(9) Uani 1 1 d . . .
H5A H 0.7146 0.3433 0.8813 0.033 Uiso 1 1 calc R . .
H5B H 0.8154 0.3746 0.8765 0.033 Uiso 1 1 calc R . .
C6 C 0.8179(3) 0.29761(17) 0.8381(2) 0.0242(9) Uani 1 1 d . . .
C7 C 0.9111(3) 0.29732(17) 0.8177(3) 0.0279(9) Uani 1 1 d . . .
H7A H 0.9441 0.3297 0.8115 0.034 Uiso 1 1 calc R . .
C8 C 0.9565(4) 0.2500 0.8062(4) 0.0301(14) Uani 1 2 d S . .
H8A H 1.0197 0.2500 0.7903 0.036 Uiso 1 2 calc SR . .
C9 C 0.7728(4) 0.2500 0.8499(3) 0.0261(13) Uani 1 2 d S . .
H9A H 0.7100 0.2500 0.8665 0.031 Uiso 1 2 calc SR . .
C10 C 0.6607(3) 0.47663(18) 0.6363(2) 0.0287(9) Uani 1 1 d . . .
H10A H 0.6640 0.4659 0.5819 0.034 Uiso 1 1 calc R . .
H10B H 0.7207 0.4980 0.6556 0.034 Uiso 1 1 calc R . .
C11 C 0.5699(3) 0.51095(18) 0.6352(2) 0.0283(10) Uani 1 1 d . . .
C12 C 0.5796(4) 0.5601(2) 0.6698(3) 0.0391(11) Uani 1 1 d . . .
H12A H 0.6429 0.5711 0.6966 0.047 Uiso 1 1 calc R . .
C13 C 0.5000(4) 0.5934(2) 0.6663(3) 0.0528(14) Uani 1 1 d . . .
H13A H 0.5081 0.6272 0.6902 0.063 Uiso 1 1 calc R . .
C14 C 0.4070(4) 0.5771(3) 0.6274(4) 0.0557(16) Uani 1 1 d . . .
H14A H 0.3517 0.6003 0.6235 0.067 Uiso 1 1 calc R . .
C15 C 0.3953(3) 0.5284(2) 0.5950(3) 0.0463(14) Uani 1 1 d . . .
H15A H 0.3312 0.5170 0.5704 0.056 Uiso 1 1 calc R . .
C16 C 0.4764(3) 0.4950(2) 0.5976(3) 0.0389(11) Uani 1 1 d . . .
H16A H 0.4680 0.4612 0.5736 0.047 Uiso 1 1 calc R . .
C17 C 0.6759(3) 0.55882(16) 0.9280(2) 0.0219(8) Uani 1 1 d . . .
C18 C 0.6957(3) 0.60092(18) 0.8809(3) 0.0276(9) Uani 1 1 d . . .
H18A H 0.7219 0.5942 0.8345 0.033 Uiso 1 1 calc R . .
C19 C 0.6776(3) 0.65214(18) 0.9012(3) 0.0353(11) Uani 1 1 d . . .
H19A H 0.6894 0.6805 0.8681 0.042 Uiso 1 1 calc R . .
C20 C 0.6422(3) 0.66203(19) 0.9698(3) 0.0355(11) Uani 1 1 d . . .
H20A H 0.6300 0.6974 0.9840 0.043 Uiso 1 1 calc R . .
C21 C 0.6246(3) 0.62120(19) 1.0177(3) 0.0302(10) Uani 1 1 d . . .
H21A H 0.6009 0.6284 1.0650 0.036 Uiso 1 1 calc R . .
C22 C 0.6410(3) 0.56966(17) 0.9973(2) 0.0233(9) Uani 1 1 d . . .
H22A H 0.6285 0.5415 1.0306 0.028 Uiso 1 1 calc R . .
C23 C 0.5544(3) 0.47878(16) 0.8476(2) 0.0206(8) Uani 1 1 d . . .
C24 C 0.4841(3) 0.51938(18) 0.8375(2) 0.0296(9) Uani 1 1 d . . .
H24A H 0.5030 0.5543 0.8536 0.035 Uiso 1 1 calc R . .
C25 C 0.3864(3) 0.5083(2) 0.8040(3) 0.0405(12) Uani 1 1 d . . .
H25A H 0.3386 0.5359 0.7973 0.049 Uiso 1 1 calc R . .
C26 C 0.3580(3) 0.4581(2) 0.7803(3) 0.0375(11) Uani 1 1 d . . .
H26A H 0.2909 0.4510 0.7574 0.045 Uiso 1 1 calc R . .
C27 C 0.4271(3) 0.41803(19) 0.7900(3) 0.0316(10) Uani 1 1 d . . .
H27A H 0.4079 0.3832 0.7734 0.038 Uiso 1 1 calc R . .
C28 C 0.5241(3) 0.42839(17) 0.8237(3) 0.0269(9) Uani 1 1 d . . .
H28A H 0.5711 0.4004 0.8308 0.032 Uiso 1 1 calc R . .
C29 C 0.7059(3) 0.44924(16) 0.9781(2) 0.0210(8) Uani 1 1 d . . .
C30 C 0.6302(3) 0.42006(19) 1.0026(3) 0.0322(10) Uani 1 1 d . . .
H30A H 0.5631 0.4249 0.9777 0.039 Uiso 1 1 calc R . .
C31 C 0.6525(3) 0.3842(2) 1.0628(3) 0.0369(11) Uani 1 1 d . . .
H31A H 0.6006 0.3643 1.0791 0.044 Uiso 1 1 calc R . .
C32 C 0.7490(3) 0.3770(2) 1.0995(3) 0.0366(11) Uani 1 1 d . . .
H32A H 0.7645 0.3514 1.1397 0.044 Uiso 1 1 calc R . .
C33 C 0.8230(3) 0.4072(2) 1.0776(3) 0.0402(12) Uani 1 1 d . . .
H33A H 0.8894 0.4035 1.1046 0.048 Uiso 1 1 calc R . .
C34 C 0.8021(3) 0.4425(2) 1.0172(2) 0.0329(10) Uani 1 1 d . . .
H34A H 0.8545 0.4625 1.0020 0.039 Uiso 1 1 calc R . .
C35 C 0.9946(3) 0.53319(17) 0.7299(2) 0.0240(9) Uani 1 1 d . . .
C36 C 0.9393(3) 0.57948(19) 0.7222(3) 0.0316(10) Uani 1 1 d . . .
H36A H 0.8711 0.5783 0.7272 0.038 Uiso 1 1 calc R . .
C37 C 0.9813(4) 0.6270(2) 0.7075(3) 0.0369(11) Uani 1 1 d . . .
H37A H 0.9422 0.6582 0.7018 0.044 Uiso 1 1 calc R . .
C38 C 1.0804(3) 0.6289(2) 0.7010(3) 0.0351(11) Uani 1 1 d . . .
H38A H 1.1097 0.6615 0.6901 0.042 Uiso 1 1 calc R . .
C39 C 1.1368(3) 0.5838(2) 0.7104(3) 0.0347(11) Uani 1 1 d . . .
H39A H 1.2056 0.5855 0.7072 0.042 Uiso 1 1 calc R . .
C40 C 1.0944(3) 0.53563(19) 0.7245(2) 0.0279(9) Uani 1 1 d . . .
H40A H 1.1338 0.5045 0.7305 0.034 Uiso 1 1 calc R . .
C41 C 1.0312(3) 0.42595(16) 0.7887(2) 0.0218(8) Uani 1 1 d . . .
C42 C 1.0515(3) 0.42034(17) 0.8691(2) 0.0261(9) Uani 1 1 d . . .
H42A H 1.0176 0.4417 0.9010 0.031 Uiso 1 1 calc R . .
C43 C 1.1210(3) 0.38384(19) 0.9035(3) 0.0315(10) Uani 1 1 d . . .
H43A H 1.1355 0.3808 0.9589 0.038 Uiso 1 1 calc R . .
C44 C 1.1693(3) 0.35175(19) 0.8575(3) 0.0329(10) Uani 1 1 d . . .
H44A H 1.2147 0.3256 0.8810 0.039 Uiso 1 1 calc R . .
C45 C 1.1512(3) 0.35799(19) 0.7775(3) 0.0318(10) Uani 1 1 d . . .
H45A H 1.1858 0.3369 0.7456 0.038 Uiso 1 1 calc R . .
C46 C 1.0832(3) 0.39475(18) 0.7435(3) 0.0285(10) Uani 1 1 d . . .
H46A H 1.0714 0.3989 0.6882 0.034 Uiso 1 1 calc R . .
C47 C 0.8998(3) 0.44553(17) 0.6454(2) 0.0238(9) Uani 1 1 d . . .
C48 C 0.9047(3) 0.47596(19) 0.5798(2) 0.0284(9) Uani 1 1 d . . .
H48A H 0.9263 0.5116 0.5852 0.034 Uiso 1 1 calc R . .
C49 C 0.8774(3) 0.4535(2) 0.5054(3) 0.0379(12) Uani 1 1 d . . .
H49A H 0.8822 0.4739 0.4602 0.045 Uiso 1 1 calc R . .
C50 C 0.8442(3) 0.4030(2) 0.4967(3) 0.0407(12) Uani 1 1 d . . .
H50A H 0.8253 0.3886 0.4457 0.049 Uiso 1 1 calc R . .
C51 C 0.8378(3) 0.3724(2) 0.5617(3) 0.0371(11) Uani 1 1 d . . .
H51A H 0.8140 0.3372 0.5557 0.045 Uiso 1 1 calc R . .
C52 C 0.8664(3) 0.39374(18) 0.6356(2) 0.0283(9) Uani 1 1 d . . .
H52A H 0.8631 0.3726 0.6803 0.034 Uiso 1 1 calc R . .
P3 P 0.56772(12) 0.7500 0.17534(10) 0.0309(4) Uani 1 2 d S . .
F1 F 0.5098(4) 0.7500 0.2463(3) 0.0910(19) Uani 1 2 d S . .
F2 F 0.6281(5) 0.7500 0.1063(4) 0.107(2) Uani 1 2 d S . .
F3 F 0.4944(3) 0.70541(14) 0.1348(2) 0.0739(11) Uani 1 1 d . . .
F4 F 0.6404(2) 0.70603(14) 0.2168(3) 0.0779(12) Uani 1 1 d . . .
P4 P 0.27490(15) 0.2500 0.30991(11) 0.0474(5) Uani 1 2 d S . .
F5 F 0.2857(4) 0.2500 0.4026(3) 0.105(2) Uani 1 2 d S . .
F6 F 0.2640(4) 0.2500 0.2172(3) 0.0673(14) Uani 1 2 d S . .
F7 F 0.1571(4) 0.2500 0.3013(4) 0.106(2) Uani 1 2 d S . .
F8 F 0.2670(5) 0.3108(2) 0.3087(3) 0.135(2) Uani 1 1 d . . .
F9 F 0.3876(4) 0.2500 0.3172(3) 0.160(5) Uani 1 2 d S . .
C53 C 0.7756(4) 0.6415(3) 0.4898(4) 0.0564(15) Uani 1 1 d . . .
H53A H 0.7910 0.6718 0.5268 0.068 Uiso 1 1 calc R . .
Cl1 Cl 0.71622(16) 0.66665(12) 0.40067(14) 0.1174(9) Uani 1 1 d . . .
Cl2 Cl 0.69972(15) 0.59798(10) 0.53010(12) 0.0925(6) Uani 1 1 d . . .
Cl3 Cl 0.88818(12) 0.61125(7) 0.48065(10) 0.0689(5) Uani 1 1 d . . .
C54 C 0.9662(9) 0.2710(5) 0.4906(7) 0.063(3) Uani 0.50 1 d P A -1
H54A H 0.9661 0.3104 0.4909 0.075 Uiso 0.50 1 calc PR A -1
Cl4 Cl 0.84921(17) 0.2500 0.44527(14) 0.0671(6) Uani 1 2 d S . .
Cl5 Cl 0.9981(2) 0.2500 0.58571(16) 0.0883(8) Uani 1 2 d S . .
Cl6 Cl 1.05336(19) 0.2500 0.43214(17) 0.0798(7) Uani 1 2 d S . .
C55 C 0.4850(6) 0.7500 0.5103(4) 0.0455(18) Uani 1 2 d S . .
H55A H 0.5547 0.7500 0.5400 0.055 Uiso 1 2 calc SR . .
Cl7 Cl 0.49113(15) 0.7500 0.41009(11) 0.0527(5) Uani 1 2 d S . .
Cl8 Cl 0.4279(3) 0.69515(12) 0.53578(13) 0.1854(19) Uani 1 1 d . . .
C56 C 0.5918(6) 0.2500 0.2455(6) 0.069(3) Uani 1 2 d S . .
H56A H 0.5379 0.2500 0.2780 0.083 Uiso 1 2 calc SR . .
Cl9 Cl 0.6617(2) 0.30569(9) 0.26553(15) 0.1184(9) Uani 1 1 d . . .
Cl10 Cl 0.5394(4) 0.2500 0.1499(3) 0.197(3) Uani 1 2 d S . .
C57 C 0.0279(8) 0.2500 0.1201(7) 0.085(3) Uani 1 2 d S . .
H57A H 0.0836 0.2500 0.1659 0.102 Uiso 1 2 calc SR . .
Cl11 Cl -0.0822(2) 0.2500 0.1614(2) 0.1129(11) Uani 1 2 d S . .
Cl12 Cl 0.0360(3) 0.30831(17) 0.0762(3) 0.224(2) Uani 1 1 d . . .

loop_
_atom_site_aniso_label
_atom_site_aniso_U_11
_atom_site_aniso_U_22
_atom_site_aniso_U_33
_atom_site_aniso_U_23
_atom_site_aniso_U_13
_atom_site_aniso_U_12
Ir1 0.01748(7) 0.01421(8) 0.02605(8) -0.00207(7) 0.00599(5) -0.00066(6)
P1 0.0158(4) 0.0151(5) 0.0279(5) -0.0005(4) 0.0058(4) -0.0005(4)
P2 0.0171(4) 0.0189(6) 0.0230(5) -0.0001(4) 0.0043(4) 0.0008(4)
O1 0.0296(16) 0.044(2) 0.0434(18) -0.0218(17) 0.0084(14) -0.0151(16)
N1 0.0222(16) 0.022(2) 0.0319(19) -0.0013(15) 0.0024(15) -0.0033(14)
N2 0.0242(17) 0.0135(17) 0.0298(19) -0.0043(14) 0.0025(14) -0.0004(14)
C1 0.0235(19) 0.026(2) 0.030(2) 0.0006(19) 0.0139(16) 0.0065(18)
C2 0.0163(18) 0.025(2) 0.025(2) 0.0010(17) 0.0046(15) 0.0056(16)
C3 0.031(2) 0.025(3) 0.040(3) -0.007(2) -0.0015(19) -0.0047(19)
C4 0.033(2) 0.024(3) 0.047(3) -0.009(2) 0.000(2) -0.007(2)
C5 0.032(2) 0.017(2) 0.034(2) -0.0011(18) 0.0078(18) -0.0019(18)
C6 0.029(2) 0.013(2) 0.029(2) -0.0023(17) 0.0034(17) 0.0003(16)
C7 0.029(2) 0.015(2) 0.040(3) -0.0012(19) 0.0048(18) -0.0044(17)
C8 0.023(3) 0.028(4) 0.039(4) 0.000 0.007(3) 0.000
C9 0.026(3) 0.022(3) 0.030(3) 0.000 0.006(2) 0.000
C10 0.0248(19) 0.034(3) 0.026(2) 0.001(2) 0.0019(16) 0.0014(19)
C11 0.030(2) 0.030(3) 0.025(2) 0.0067(19) 0.0033(16) 0.0049(18)
C12 0.037(2) 0.035(3) 0.044(3) -0.001(2) 0.004(2) 0.003(2)
C13 0.052(3) 0.040(3) 0.067(4) -0.002(3) 0.010(3) 0.011(3)
C14 0.046(3) 0.050(4) 0.074(4) 0.019(3) 0.019(3) 0.021(3)
C15 0.023(2) 0.055(4) 0.061(3) 0.024(3) 0.004(2) 0.004(2)
C16 0.032(2) 0.035(3) 0.047(3) 0.005(2) 0.001(2) 0.004(2)
C17 0.0186(18) 0.016(2) 0.031(2) -0.0014(17) 0.0043(16) 0.0003(16)
C18 0.032(2) 0.022(2) 0.031(2) -0.0006(19) 0.0117(18) -0.0031(18)
C19 0.046(3) 0.017(2) 0.044(3) 0.003(2) 0.010(2) 0.003(2)
C20 0.038(2) 0.020(2) 0.047(3) -0.008(2) 0.005(2) 0.002(2)
C21 0.025(2) 0.031(3) 0.035(2) -0.011(2) 0.0084(18) 0.0003(19)
C22 0.0176(18) 0.022(2) 0.032(2) -0.0012(18) 0.0095(16) -0.0026(16)
C23 0.0161(16) 0.019(2) 0.0269(19) 0.0044(18) 0.0042(14) -0.0026(16)
C24 0.027(2) 0.021(2) 0.038(2) 0.000(2) 0.0007(17) -0.0005(19)
C25 0.029(2) 0.029(3) 0.058(3) 0.004(2) -0.008(2) 0.004(2)
C26 0.025(2) 0.035(3) 0.049(3) 0.005(2) -0.006(2) -0.002(2)
C27 0.027(2) 0.027(3) 0.041(3) -0.004(2) 0.0055(18) -0.0065(19)
C28 0.0198(19) 0.021(2) 0.041(2) -0.0025(19) 0.0077(17) -0.0004(16)
C29 0.0253(19) 0.015(2) 0.024(2) -0.0010(16) 0.0077(16) -0.0014(16)
C30 0.023(2) 0.032(3) 0.042(3) 0.009(2) 0.0084(18) -0.0009(19)
C31 0.034(2) 0.037(3) 0.040(3) 0.014(2) 0.007(2) -0.008(2)
C32 0.040(3) 0.033(3) 0.036(3) 0.008(2) 0.003(2) 0.002(2)
C33 0.026(2) 0.054(4) 0.039(3) 0.012(2) -0.0014(19) 0.001(2)
C34 0.024(2) 0.045(3) 0.030(2) 0.007(2) 0.0061(17) -0.005(2)
C35 0.028(2) 0.025(2) 0.0200(19) 0.0008(17) 0.0066(16) -0.0011(17)
C36 0.032(2) 0.028(3) 0.037(3) 0.005(2) 0.0112(19) 0.0022(19)
C37 0.045(3) 0.024(3) 0.044(3) -0.001(2) 0.014(2) 0.002(2)
C38 0.043(3) 0.028(3) 0.034(3) 0.008(2) 0.008(2) -0.009(2)
C39 0.029(2) 0.036(3) 0.039(3) 0.008(2) 0.0048(19) -0.006(2)
C40 0.024(2) 0.028(2) 0.033(2) 0.0030(19) 0.0080(17) 0.0004(18)
C41 0.0186(18) 0.017(2) 0.031(2) -0.0007(17) 0.0068(16) -0.0027(15)
C42 0.025(2) 0.023(2) 0.031(2) -0.0033(18) 0.0051(17) 0.0014(17)
C43 0.034(2) 0.029(3) 0.029(2) 0.0027(19) -0.0046(18) -0.0021(19)
C44 0.023(2) 0.029(3) 0.045(3) 0.001(2) -0.0008(19) 0.0046(18)
C45 0.024(2) 0.028(3) 0.043(3) -0.005(2) 0.0036(18) 0.0073(18)
C46 0.023(2) 0.031(3) 0.033(2) -0.003(2) 0.0080(17) 0.0028(18)
C47 0.0183(18) 0.027(2) 0.025(2) -0.0046(18) 0.0011(15) 0.0051(17)
C48 0.0232(19) 0.033(3) 0.030(2) 0.003(2) 0.0060(16) 0.0054(19)
C49 0.031(2) 0.056(4) 0.027(2) 0.007(2) 0.0057(18) 0.008(2)
C50 0.033(2) 0.057(4) 0.031(3) -0.015(2) 0.0029(19) 0.004(2)
C51 0.035(2) 0.038(3) 0.038(3) -0.017(2) 0.004(2) -0.001(2)
C52 0.026(2) 0.030(3) 0.029(2) -0.0045(19) 0.0052(17) 0.0048(18)
P3 0.0336(8) 0.0173(8) 0.0458(10) 0.000 0.0175(7) 0.000
F1 0.101(4) 0.116(5) 0.073(3) 0.000 0.064(3) 0.000
F2 0.151(6) 0.097(5) 0.098(4) 0.000 0.090(4) 0.000
F3 0.074(2) 0.038(2) 0.097(3) -0.0090(19) -0.020(2) -0.0088(18)
F4 0.0490(19) 0.033(2) 0.145(4) 0.019(2) -0.002(2) 0.0065(15)
P4 0.0470(10) 0.0559(14) 0.0394(11) 0.000 0.0078(8) 0.000
F5 0.079(4) 0.198(8) 0.041(3) 0.000 0.012(3) 0.000
F6 0.079(3) 0.077(4) 0.046(3) 0.000 0.008(2) 0.000
F7 0.068(4) 0.164(7) 0.089(4) 0.000 0.021(3) 0.000
F8 0.207(6) 0.052(3) 0.144(4) -0.027(3) 0.021(4) -0.024(4)
F9 0.035(3) 0.386(15) 0.059(3) 0.000 0.011(3) 0.000
C53 0.054(3) 0.056(4) 0.063(4) -0.007(3) 0.020(3) -0.007(3)
Cl1 0.0871(13) 0.168(3) 0.1023(15) 0.0536(17) 0.0298(12) 0.0538(15)
Cl2 0.0904(13) 0.1020(17) 0.0915(13) -0.0028(12) 0.0335(11) -0.0444(12)
Cl3 0.0711(10) 0.0709(12) 0.0687(10) 0.0155(9) 0.0229(8) 0.0170(9)
C54 0.070(7) 0.034(6) 0.083(8) 0.013(6) 0.011(6) 0.007(6)
Cl4 0.0665(13) 0.0562(15) 0.0752(15) 0.000 0.0025(11) 0.000
Cl5 0.0871(18) 0.100(2) 0.0721(16) 0.000 -0.0031(13) 0.000
Cl6 0.0782(16) 0.0619(16) 0.108(2) 0.000 0.0406(14) 0.000
C55 0.061(5) 0.037(4) 0.036(4) 0.000 0.000(3) 0.000
Cl7 0.0660(12) 0.0499(12) 0.0426(10) 0.000 0.0101(9) 0.000
Cl8 0.383(5) 0.117(2) 0.0664(14) -0.0241(14) 0.069(2) -0.147(3)
C56 0.050(5) 0.058(6) 0.107(8) 0.000 0.032(5) 0.000
Cl9 0.168(2) 0.0708(15) 0.139(2) -0.0367(14) 0.0909(18) -0.0529(15)
Cl10 0.152(4) 0.208(6) 0.182(4) 0.000 -0.106(3) 0.000
C57 0.089(7) 0.064(7) 0.091(7) 0.000 -0.015(6) 0.000
Cl11 0.097(2) 0.077(2) 0.169(3) 0.000 0.037(2) 0.000
Cl12 0.193(3) 0.160(4) 0.352(6) 0.156(4) 0.139(4) 0.055(3)

loop_
_atom_type_symbol
_atom_type_description
_atom_type_scat_dispersion_real
_atom_type_scat_dispersion_imag
_atom_type_scat_source
C C 0.0033 0.0016 'International Tables Vol C Tables 4.2.6.8 and 6.1.1.4'
H H 0.0000 0.0000 'International Tables Vol C Tables 4.2.6.8 and 6.1.1.4'
N N 0.0061 0.0033 'International Tables Vol C Tables 4.2.6.8 and 6.1.1.4'
O O 0.0106 0.0060 'International Tables Vol C Tables 4.2.6.8 and 6.1.1.4'
F F 0.0171 0.0103 'International Tables Vol C Tables 4.2.6.8 and 6.1.1.4'
P P 0.1023 0.0942 'International Tables Vol C Tables 4.2.6.8 and 6.1.1.4'
Cl Cl 0.1484 0.1585 'International Tables Vol C Tables 4.2.6.8 and 6.1.1.4'
Ir Ir -1.4442 7.9887 'International Tables Vol C Tables 4.2.6.8 and 6.1.1.4'

loop_
_geom_angle_atom_site_label_1
_geom_angle_atom_site_label_2
_geom_angle_atom_site_label_3
_geom_angle
_geom_angle_site_symmetry_1
_geom_angle_site_symmetry_3
C1 Ir1 C2 174.72(17) . .
C1 Ir1 P2 88.91(11) . .
C2 Ir1 P2 91.58(10) . .
C1 Ir1 P1 89.34(11) . .
C2 Ir1 P1 90.20(10) . .
P2 Ir1 P1 178.21(4) . .
C17 P1 C29 106.66(18) . .
C17 P1 C23 102.24(18) . .
C29 P1 C23 104.51(17) . .
C17 P1 Ir1 113.53(12) . .
C29 P1 Ir1 110.03(12) . .
C23 P1 Ir1 118.81(13) . .
C41 P2 C35 106.44(18) . .
C41 P2 C47 102.75(18) . .
C35 P2 C47 102.69(19) . .
C41 P2 Ir1 113.46(13) . .
C35 P2 Ir1 112.94(13) . .
C47 P2 Ir1 117.29(12) . .
C2 N1 C10 124.5(4) . .
C2 N1 C3 112.9(4) . .
C10 N1 C3 121.7(3) . .
C2 N2 C5 125.5(3) . .
C2 N2 C4 113.6(3) . .
C5 N2 C4 120.3(3) . .
O1 C1 Ir1 177.2(4) . .
N2 C2 N1 108.3(4) . .
N2 C2 Ir1 125.9(3) . .
N1 C2 Ir1 125.8(3) . .
N1 C3 C4 103.2(3) . .
N2 C4 C3 101.9(3) . .
N2 C5 C6 111.5(3) . .
C7 C6 C9 119.1(4) . .
C7 C6 C5 120.3(4) . .
C9 C6 C5 120.5(4) . .
C6 C7 C8 120.0(4) . .
C7 C8 C7 120.6(5) 4_565 .
C6 C9 C6 121.1(5) . 4_565
N1 C10 C11 114.8(3) . .
C12 C11 C16 118.6(4) . .
C12 C11 C10 119.8(4) . .
C16 C11 C10 121.6(4) . .
C13 C12 C11 121.4(5) . .
C12 C13 C14 119.4(6) . .
C15 C14 C13 120.2(5) . .
C14 C15 C16 120.3(5) . .
C15 C16 C11 120.1(5) . .
C22 C17 C18 118.9(4) . .
C22 C17 P1 121.8(3) . .
C18 C17 P1 119.0(3) . .
C19 C18 C17 120.5(4) . .
C18 C19 C20 119.7(4) . .
C21 C20 C19 120.5(4) . .
C20 C21 C22 120.3(4) . .
C21 C22 C17 120.1(4) . .
C28 C23 C24 118.7(4) . .
C28 C23 P1 120.9(3) . .
C24 C23 P1 120.5(3) . .
C25 C24 C23 119.5(4) . .
C26 C25 C24 121.0(5) . .
C25 C26 C27 119.7(4) . .
C26 C27 C28 120.0(4) . .
C27 C28 C23 121.2(4) . .
C34 C29 C30 118.5(4) . .
C34 C29 P1 119.1(3) . .
C30 C29 P1 122.2(3) . .
C31 C30 C29 120.1(4) . .
C32 C31 C30 120.4(4) . .
C33 C32 C31 119.5(4) . .
C34 C33 C32 120.6(4) . .
C33 C34 C29 120.7(4) . .
C40 C35 C36 118.8(4) . .
C40 C35 P2 121.9(3) . .
C36 C35 P2 119.4(3) . .
C37 C36 C35 121.3(4) . .
C36 C37 C38 119.6(5) . .
C39 C38 C37 120.0(4) . .
C38 C39 C40 120.6(4) . .
C35 C40 C39 119.8(4) . .
C42 C41 C46 118.5(4) . .
C42 C41 P2 119.5(3) . .
C46 C41 P2 122.0(3) . .
C41 C42 C43 120.5(4) . .
C44 C43 C42 120.2(4) . .
C45 C44 C43 119.6(4) . .
C46 C45 C44 120.1(4) . .
C45 C46 C41 121.1(4) . .
C48 C47 C52 119.1(4) . .
C48 C47 P2 122.6(3) . .
C52 C47 P2 118.4(3) . .
C47 C48 C49 119.2(5) . .
C50 C49 C48 121.1(5) . .
C49 C50 C51 120.3(4) . .
C52 C51 C50 119.3(5) . .
C51 C52 C47 121.1(4) . .
F2 P3 F1 178.4(4) . .
F2 P3 F4 88.6(3) . .
F1 P3 F4 90.3(2) . .
F2 P3 F4 88.6(3) . 4_575
F1 P3 F4 90.3(2) . 4_575
F4 P3 F4 89.6(3) . 4_575
F2 P3 F3 92.1(3) . 4_575
F1 P3 F3 89.0(2) . 4_575
F4 P3 F3 179.2(2) . 4_575
F4 P3 F3 89.92(19) 4_575 4_575
F2 P3 F3 92.1(3) . .
F1 P3 F3 89.0(2) . .
F4 P3 F3 89.93(19) . .
F4 P3 F3 179.2(2) 4_575 .
F3 P3 F3 90.5(3) 4_575 .
F9 P4 F8 93.9(3) . .
F9 P4 F8 93.9(3) . 4_565
F8 P4 F8 172.1(5) . 4_565
F9 P4 F6 90.1(3) . .
F8 P4 F6 89.5(2) . .
F8 P4 F6 89.5(2) 4_565 .
F9 P4 F5 90.0(3) . .
F8 P4 F5 90.5(2) . .
F8 P4 F5 90.5(2) 4_565 .
F6 P4 F5 180.0(3) . .
F9 P4 F7 179.4(3) . .
F8 P4 F7 86.1(3) . .
F8 P4 F7 86.1(3) 4_565 .
F6 P4 F7 89.3(3) . .
F5 P4 F7 90.7(3) . .
Cl1 C53 Cl2 111.8(3) . .
Cl1 C53 Cl3 111.3(3) . .
Cl2 C53 Cl3 110.7(4) . .
Cl5 C54 Cl4 113.7(6) . .
Cl5 C54 Cl6 111.9(6) . .
Cl4 C54 Cl6 107.8(7) . .
C54 Cl4 C54 35.6(8) . 4_565
C54 Cl5 C54 36.1(8) . 4_565
C54 Cl6 C54 34.9(7) 4_565 .
Cl8 C55 Cl8 110.7(5) . 4_575
Cl8 C55 Cl7 111.2(3) . .
Cl8 C55 Cl7 111.2(3) 4_575 .
Cl10 C56 Cl9 109.1(4) . 4_565
Cl10 C56 Cl9 109.1(4) . .
Cl9 C56 Cl9 111.6(5) 4_565 .
Cl12 C57 Cl12 123.8(8) . 4_565
Cl12 C57 Cl11 108.1(4) . .
Cl12 C57 Cl11 108.1(4) 4_565 .

loop_
_geom_bond_atom_site_label_1
_geom_bond_atom_site_label_2
_geom_bond_distance
_geom_bond_site_symmetry_2
Ir1 C1 1.857(5) .
Ir1 C2 2.060(4) .
Ir1 P2 2.3108(9) .
Ir1 P1 2.3253(9) .
P1 C17 1.809(4) .
P1 C29 1.826(4) .
P1 C23 1.827(4) .
P2 C41 1.818(4) .
P2 C35 1.819(4) .
P2 C47 1.823(4) .
O1 C1 1.149(5) .
N1 C2 1.345(5) .
N1 C10 1.454(6) .
N1 C3 1.464(5) .
N2 C2 1.332(5) .
N2 C5 1.463(5) .
N2 C4 1.476(5) .
C3 C4 1.530(7) .
C5 C6 1.510(6) .
C6 C7 1.377(6) .
C6 C9 1.385(5) .
C7 C8 1.379(5) .
C8 C7 1.379(5) 4_565
C9 C6 1.385(5) 4_565
C10 C11 1.511(6) .
C11 C12 1.378(7) .
C11 C16 1.389(6) .
C12 C13 1.367(7) .
C13 C14 1.393(8) .
C14 C15 1.354(8) .
C15 C16 1.386(7) .
C17 C22 1.394(5) .
C17 C18 1.397(6) .
C18 C19 1.377(6) .
C19 C20 1.381(6) .
C20 C21 1.373(7) .
C21 C22 1.381(6) .
C23 C28 1.382(6) .
C23 C24 1.396(6) .
C24 C25 1.388(6) .
C25 C26 1.371(7) .
C26 C27 1.375(7) .
C27 C28 1.378(6) .
C29 C34 1.381(6) .
C29 C30 1.394(5) .
C30 C31 1.378(6) .
C31 C32 1.373(6) .
C32 C33 1.370(7) .
C33 C34 1.370(6) .
C35 C40 1.383(5) .
C35 C36 1.388(6) .
C36 C37 1.375(6) .
C37 C38 1.377(6) .
C38 C39 1.373(7) .
C39 C40 1.389(6) .
C41 C42 1.381(6) .
C41 C46 1.389(5) .
C42 C43 1.384(6) .
C43 C44 1.383(6) .
C44 C45 1.375(6) .
C45 C46 1.374(6) .
C47 C48 1.385(6) .
C47 C52 1.389(6) .
C48 C49 1.401(6) .
C49 C50 1.355(7) .
C50 C51 1.383(7) .
C51 C52 1.382(6) .
P3 F2 1.565(5) .
P3 F1 1.572(4) .
P3 F4 1.580(4) .
P3 F4 1.580(4) 4_575
P3 F3 1.590(4) 4_575
P3 F3 1.590(4) .
P4 F9 1.521(5) .
P4 F8 1.544(5) .
P4 F8 1.544(5) 4_565
P4 F6 1.588(5) .
P4 F5 1.588(5) .
P4 F7 1.589(6) .
C53 Cl1 1.737(7) .
C53 Cl2 1.738(6) .
C53 Cl3 1.748(6) .
C54 Cl5 1.716(12) .
C54 Cl4 1.737(12) .
C54 Cl6 1.771(12) .
Cl4 C54 1.737(12) 4_565
Cl5 C54 1.716(12) 4_565
Cl6 C54 1.771(12) 4_565
C55 Cl8 1.688(5) .
C55 Cl8 1.689(5) 4_575
C55 Cl7 1.754(7) .
C56 Cl10 1.687(11) .
C56 Cl9 1.705(5) 4_565
C56 Cl9 1.705(5) .
C57 Cl12 1.674(6) .
C57 Cl12 1.674(6) 4_565
C57 Cl11 1.771(12) .
